data_4063497
loop_
_publ_author_name
'Kosturko, George W.'
'Harrison, Daniel P.'
'Sabat, Michal'
'Myers, William H.'
'Harman, W. Dean'

_publ_section_title
;
 Selectfluor-Mediated Dialkoxylation of Tungsten \h2-Pyridinium Complexes
;
_journal_issue 2
_journal_name_full Organometallics
_journal_page_first 387
_journal_page_last 389
_journal_paper_doi 10.1021/om801068u
_journal_volume 28
_journal_year 2009
_chemical_formula_sum 'C21 H33 B Cl3 N8 O4 P W'
_chemical_formula_weight 793.53
_chemical_name_systematic
; 
 ? 
;
_space_group_IT_number 14
_symmetry_cell_setting monoclinic
_symmetry_space_group_name_Hall '-P 2yn'
_symmetry_space_group_name_H-M 'P 1 21/n 1'
_atom_sites_solution_hydrogens geom
_atom_sites_solution_primary direct
_atom_sites_solution_secondary difmap
_audit_creation_method SHELXL-97
_cell_angle_alpha 90.00
_cell_angle_beta 99.026(1)
_cell_angle_gamma 90.00
_cell_formula_units_Z 4
_cell_length_a 8.4603(4)
_cell_length_b 16.9102(7)
_cell_length_c 21.7798(10)
_cell_measurement_reflns_used 7500
_cell_measurement_temperature 273(2)
_cell_measurement_theta_max 32.457
_cell_measurement_theta_min 2.409
_cell_volume 3077.4(2)
_computing_cell_refinement 'Bruker SMART'
_computing_data_collection 'Bruker SMART'
_computing_data_reduction 'Bruker SAINT'
_computing_molecular_graphics 'Bruker SHELXTL'
_computing_publication_material 'Bruker SHELXTL'
_computing_structure_refinement 'SHELXL-97 (Sheldrick, 1997)'
_computing_structure_solution 'SHELXS-97 (Sheldrick, 1990)'
_diffrn_ambient_temperature 273(2)
_diffrn_measured_fraction_theta_full 0.991
_diffrn_measured_fraction_theta_max 0.991
_diffrn_measurement_device_type 'Bruker SMART APEX CCD area detector'
_diffrn_measurement_method 'phi and omega scans'
_diffrn_radiation_monochromator graphite
_diffrn_radiation_source 'fine-focus sealed tube'
_diffrn_radiation_type MoK\a
_diffrn_radiation_wavelength 0.71073
_diffrn_reflns_av_R_equivalents 0.0556
_diffrn_reflns_av_sigmaI/netI 0.0629
_diffrn_reflns_limit_h_max 12
_diffrn_reflns_limit_h_min -12
_diffrn_reflns_limit_k_max 25
_diffrn_reflns_limit_k_min -25
_diffrn_reflns_limit_l_max 32
_diffrn_reflns_limit_l_min -31
_diffrn_reflns_number 40381
_diffrn_reflns_theta_full 32.51
_diffrn_reflns_theta_max 32.51
_diffrn_reflns_theta_min 2.24
_exptl_absorpt_coefficient_mu 4.107
_exptl_absorpt_correction_T_max 0.801926
_exptl_absorpt_correction_T_min 0.442119
_exptl_absorpt_correction_type empirical
_exptl_absorpt_process_details 'Bruker SADABS'
_exptl_crystal_colour orange
_exptl_crystal_density_diffrn 1.713
_exptl_crystal_density_meas ?
_exptl_crystal_density_method 'not measured'
_exptl_crystal_description needle
_exptl_crystal_F_000 1568
_exptl_crystal_size_max 0.28
_exptl_crystal_size_mid 0.11
_exptl_crystal_size_min 0.10
_refine_diff_density_max 2.527
_refine_diff_density_min -0.822
_refine_diff_density_rms 0.140
_refine_ls_extinction_coef none
_refine_ls_extinction_method none
_refine_ls_goodness_of_fit_ref 0.875
_refine_ls_hydrogen_treatment mixed
_refine_ls_matrix_type full
_refine_ls_number_parameters 370
_refine_ls_number_reflns 11035
_refine_ls_number_restraints 0
_refine_ls_restrained_S_all 0.875
_refine_ls_R_factor_all 0.0711
_refine_ls_R_factor_gt 0.0426
_refine_ls_shift/su_max 0.001
_refine_ls_shift/su_mean 0.000
_refine_ls_structure_factor_coef Fsqd
_refine_ls_weighting_details 'calc w=1/[\s^2^(Fo^2^)+(0.0422P)^2^+0.0000P] where P=(Fo^2^+2Fc^2^)/3'
_refine_ls_weighting_scheme calc
_refine_ls_wR_factor_gt 0.0841
_refine_ls_wR_factor_ref 0.0908
_reflns_number_gt 7167
_reflns_number_total 11035
_reflns_threshold_expression >2sigma(I)
_cod_data_source_file om801068u_si_002.cif
_cod_data_source_block C21H33BCl3N8O4PW
_cod_depositor_comments
;
The following automatic conversions were performed:

'_symmetry_cell_setting' value 'Monoclinic' changed to 'monoclinic'
according to the built-in table from CIF Core dictionary named
'cif_core.dic' version 2.4.1 from 2010-06-29.

Automatic conversion script
Id: cif_fix_values 1673 2011-04-08 12:14:43Z adriana 

The following automatic conversions were performed:

'_exptl_crystal_density_meas' value 'not measured' was changed to '?'
- the value is perceived as not measured.

Automatic conversion script
Id: cif_fix_values 3008 2015-01-20 13:52:24Z robertas 
;
_cod_original_sg_symbol_H-M P2(1)/n
_cod_database_code 4063497

loop_
_symmetry_equiv_pos_as_xyz
'x, y, z'
'-x+1/2, y+1/2, -z+1/2'
'-x, -y, -z'
'x-1/2, -y-1/2, z-1/2'

loop_
_atom_site_label
_atom_site_type_symbol
_atom_site_fract_x
_atom_site_fract_y
_atom_site_fract_z
_atom_site_U_iso_or_equiv
_atom_site_adp_type
_atom_site_occupancy
_atom_site_symmetry_multiplicity
_atom_site_calc_flag
_atom_site_refinement_flags
_atom_site_disorder_assembly
_atom_site_disorder_group
W W 0.118776(17) 0.682625(9) 0.776578(7) 0.03540(5) Uani 1 1 d . . .
Cl1 Cl 0.5925(2) 0.64858(12) 0.08562(8) 0.1093(6) Uani 1 1 d . . .
Cl2 Cl 0.70962(18) 0.73721(9) -0.00966(7) 0.0835(4) Uani 1 1 d . . .
Cl3 Cl 0.5909(2) 0.58114(10) -0.03632(9) 0.1155(6) Uani 1 1 d . . .
P1 P -0.10609(13) 0.59244(6) 0.79512(5) 0.0439(2) Uani 1 1 d . . .
O1 O 0.4579(4) 0.82933(18) 0.87055(15) 0.0620(9) Uani 1 1 d . . .
O2 O 0.1936(4) 0.68908(16) 0.98764(13) 0.0547(7) Uani 1 1 d . . .
O3 O 0.0218(4) 0.82334(16) 0.97288(15) 0.0567(8) Uani 1 1 d . . .
O4 O -0.1028(4) 0.82136(16) 0.77191(17) 0.0603(8) Uani 1 1 d . . .
N1 N 0.2237(4) 0.83301(18) 0.91063(17) 0.0481(8) Uani 1 1 d . . .
N2 N 0.3039(4) 0.72855(19) 0.72305(14) 0.0387(7) Uani 1 1 d . . .
N3 N 0.3442(4) 0.68763(19) 0.67402(15) 0.0444(8) Uani 1 1 d . . .
N4 N 0.0098(4) 0.6624(2) 0.67907(15) 0.0450(8) Uani 1 1 d . . .
N5 N 0.0839(4) 0.6230(2) 0.63732(15) 0.0469(8) Uani 1 1 d . . .
N6 N 0.2575(4) 0.57044(18) 0.76638(15) 0.0418(7) Uani 1 1 d . . .
N7 N 0.2980(4) 0.55083(19) 0.70954(15) 0.0438(7) Uani 1 1 d . . .
N8 N -0.0057(4) 0.76681(18) 0.77586(14) 0.0410(7) Uani 1 1 d . . .
C2 C 0.3161(5) 0.7957(2) 0.88087(19) 0.0462(10) Uani 1 1 d . . .
C3 C 0.3011(5) 0.7149(2) 0.85692(18) 0.0409(8) Uani 1 1 d . . .
C4 C 0.1777(5) 0.6668(2) 0.87831(18) 0.0397(9) Uani 1 1 d . . .
C5 C 0.0957(5) 0.7037(2) 0.92835(17) 0.0411(9) Uani 1 1 d . . .
H5 H -0.0100 0.6797 0.9276 0.049 Uiso 1 1 calc R . .
C6 C 0.0782(5) 0.7926(2) 0.91932(19) 0.0445(9) Uani 1 1 d . . .
H6 H -0.0032 0.8026 0.8829 0.053 Uiso 1 1 calc R . .
C7 C 0.4917(6) 0.9062(3) 0.8957(2) 0.0787(16) Uani 1 1 d . . .
H7A H 0.4907 0.9051 0.9397 0.118 Uiso 1 1 calc R . .
H7B H 0.4119 0.9426 0.8764 0.118 Uiso 1 1 calc R . .
H7C H 0.5952 0.9229 0.8879 0.118 Uiso 1 1 calc R . .
C8 C -0.0257(7) 0.9031(3) 0.9660(3) 0.0876(18) Uani 1 1 d . . .
H8A H -0.0961 0.9098 0.9273 0.131 Uiso 1 1 calc R . .
H8B H 0.0670 0.9359 0.9664 0.131 Uiso 1 1 calc R . .
H8C H -0.0804 0.9179 0.9997 0.131 Uiso 1 1 calc R . .
C9 C 0.1408(8) 0.6332(4) 1.0248(3) 0.107(2) Uani 1 1 d . . .
H9A H 0.1475 0.5819 1.0065 0.161 Uiso 1 1 calc R . .
H9B H 0.0317 0.6441 1.0290 0.161 Uiso 1 1 calc R . .
H9C H 0.2061 0.6343 1.0650 0.161 Uiso 1 1 calc R . .
C10 C 0.4540(5) 0.7282(3) 0.6484(2) 0.0500(10) Uani 1 1 d . . .
H10 H 0.4990 0.7125 0.6141 0.060 Uiso 1 1 calc R . .
C11 C 0.4880(5) 0.7960(3) 0.6812(2) 0.0545(11) Uani 1 1 d . . .
H11 H 0.5599 0.8353 0.6741 0.065 Uiso 1 1 calc R . .
C12 C 0.3930(5) 0.7942(3) 0.72747(19) 0.0469(10) Uani 1 1 d . . .
H12 H 0.3914 0.8332 0.7575 0.056 Uiso 1 1 calc R . .
C13 C -0.0115(6) 0.6228(3) 0.5820(2) 0.0599(12) Uani 1 1 d . . .
H13 H 0.0129 0.5998 0.5458 0.072 Uiso 1 1 calc R . .
C14 C -0.1500(6) 0.6616(3) 0.5873(2) 0.0669(14) Uani 1 1 d . . .
H14 H -0.2378 0.6698 0.5564 0.080 Uiso 1 1 calc R . .
C15 C -0.1313(5) 0.6862(3) 0.6486(2) 0.0545(11) Uani 1 1 d . . .
H15 H -0.2064 0.7152 0.6660 0.065 Uiso 1 1 calc R . .
C16 C 0.3768(5) 0.4805(3) 0.7148(2) 0.0522(11) Uani 1 1 d . . .
H16 H 0.4158 0.4541 0.6828 0.063 Uiso 1 1 calc R . .
C17 C 0.3892(5) 0.4553(2) 0.7744(2) 0.0559(11) Uani 1 1 d . . .
H17 H 0.4386 0.4093 0.7911 0.067 Uiso 1 1 calc R . .
C18 C 0.3136(5) 0.5117(2) 0.8051(2) 0.0466(9) Uani 1 1 d . . .
H18 H 0.3030 0.5093 0.8470 0.056 Uiso 1 1 calc R . .
C19 C -0.1661(7) 0.5207(3) 0.7332(2) 0.0788(16) Uani 1 1 d . . .
H19A H -0.2051 0.5481 0.6952 0.118 Uiso 1 1 calc R . .
H19B H -0.2491 0.4874 0.7442 0.118 Uiso 1 1 calc R . .
H19C H -0.0756 0.4888 0.7275 0.118 Uiso 1 1 calc R . .
C20 C -0.2893(5) 0.6438(3) 0.8031(3) 0.0680(14) Uani 1 1 d . . .
H20A H -0.2703 0.6788 0.8382 0.102 Uiso 1 1 calc R . .
H20B H -0.3701 0.6060 0.8093 0.102 Uiso 1 1 calc R . .
H20C H -0.3249 0.6738 0.7661 0.102 Uiso 1 1 calc R . .
C21 C -0.0818(6) 0.5250(2) 0.8610(2) 0.0605(12) Uani 1 1 d . . .
H21A H -0.1751 0.4922 0.8588 0.091 Uiso 1 1 calc R . .
H21B H -0.0682 0.5549 0.8989 0.091 Uiso 1 1 calc R . .
H21C H 0.0107 0.4925 0.8600 0.091 Uiso 1 1 calc R . .
C22 C 0.5706(6) 0.6673(3) 0.0061(2) 0.0681(14) Uani 1 1 d . . .
H22 H 0.4631 0.6887 -0.0074 0.082 Uiso 1 1 calc R . .
B1 B 0.2661(6) 0.6074(3) 0.6541(2) 0.0479(11) Uani 1 1 d . . .
H1B H 0.314(4) 0.588(2) 0.6171(17) 0.037(10) Uiso 1 1 d . . .
H3 H 0.397(5) 0.691(2) 0.8508(18) 0.042(11) Uiso 1 1 d . . .
H4 H 0.207(5) 0.611(3) 0.890(2) 0.063(13) Uiso 1 1 d . . .

loop_
_atom_site_aniso_label
_atom_site_aniso_U_11
_atom_site_aniso_U_22
_atom_site_aniso_U_33
_atom_site_aniso_U_23
_atom_site_aniso_U_13
_atom_site_aniso_U_12
W 0.03276(8) 0.04087(9) 0.03321(8) 0.00211(7) 0.00717(5) 0.00160(7)
Cl1 0.1214(14) 0.1434(15) 0.0640(10) 0.0309(10) 0.0169(9) -0.0009(12)
Cl2 0.0768(9) 0.0891(10) 0.0879(10) 0.0097(8) 0.0232(8) -0.0041(8)
Cl3 0.1432(16) 0.0923(11) 0.1148(14) -0.0126(10) 0.0320(12) -0.0136(11)
P1 0.0431(6) 0.0464(6) 0.0438(6) -0.0011(5) 0.0123(5) -0.0053(5)
O1 0.0522(18) 0.079(2) 0.0534(19) 0.0030(16) 0.0050(15) -0.0246(16)
O2 0.0630(19) 0.0640(19) 0.0361(15) 0.0071(14) 0.0051(14) -0.0095(15)
O3 0.0620(19) 0.0529(18) 0.0579(19) -0.0140(14) 0.0176(16) -0.0016(15)
O4 0.0518(18) 0.0507(17) 0.079(2) 0.0090(16) 0.0130(16) 0.0145(14)
N1 0.052(2) 0.0443(19) 0.048(2) 0.0000(15) 0.0085(17) -0.0064(15)
N2 0.0380(17) 0.0448(18) 0.0344(17) 0.0014(14) 0.0086(13) 0.0037(14)
N3 0.0393(17) 0.056(2) 0.0391(18) 0.0025(16) 0.0100(14) 0.0026(15)
N4 0.0391(18) 0.060(2) 0.0352(18) 0.0041(15) 0.0043(14) -0.0009(15)
N5 0.0469(19) 0.060(2) 0.0333(17) 0.0003(15) 0.0049(15) -0.0022(16)
N6 0.0441(18) 0.0414(17) 0.0410(18) 0.0016(14) 0.0097(15) 0.0066(14)
N7 0.0437(18) 0.0448(18) 0.0429(19) -0.0034(15) 0.0072(14) 0.0079(15)
N8 0.0402(17) 0.0417(17) 0.0412(18) 0.0070(14) 0.0072(14) -0.0017(14)
C2 0.040(2) 0.056(2) 0.040(2) 0.0066(18) -0.0012(17) -0.0099(18)
C3 0.0323(19) 0.051(2) 0.038(2) -0.0016(18) 0.0029(16) 0.0033(17)
C4 0.043(2) 0.039(2) 0.037(2) 0.0014(15) 0.0069(16) 0.0027(16)
C5 0.040(2) 0.048(2) 0.035(2) 0.0005(16) 0.0036(16) -0.0057(16)
C6 0.046(2) 0.046(2) 0.041(2) -0.0079(17) 0.0057(18) -0.0023(18)
C7 0.075(3) 0.084(4) 0.071(4) 0.008(3) -0.007(3) -0.040(3)
C8 0.099(4) 0.065(3) 0.105(5) -0.018(3) 0.036(4) 0.017(3)
C9 0.099(5) 0.137(6) 0.084(4) 0.056(4) 0.010(4) -0.026(4)
C10 0.039(2) 0.066(3) 0.049(2) 0.012(2) 0.0167(18) 0.006(2)
C11 0.050(3) 0.057(3) 0.059(3) 0.011(2) 0.017(2) -0.006(2)
C12 0.047(2) 0.048(2) 0.046(2) 0.0069(18) 0.0086(19) -0.0004(18)
C13 0.067(3) 0.075(3) 0.035(2) 0.003(2) 0.000(2) -0.013(3)
C14 0.059(3) 0.089(4) 0.046(3) 0.008(2) -0.011(2) -0.006(3)
C15 0.038(2) 0.071(3) 0.051(3) 0.008(2) -0.0045(19) 0.004(2)
C16 0.049(2) 0.054(2) 0.055(3) -0.016(2) 0.012(2) 0.000(2)
C17 0.058(3) 0.041(2) 0.069(3) 0.000(2) 0.010(2) 0.008(2)
C18 0.054(2) 0.044(2) 0.042(2) 0.0048(18) 0.0089(19) 0.0072(19)
C19 0.093(4) 0.083(4) 0.063(3) -0.020(3) 0.021(3) -0.038(3)
C20 0.044(2) 0.071(3) 0.094(4) 0.010(3) 0.024(3) -0.001(2)
C21 0.071(3) 0.048(2) 0.063(3) 0.006(2) 0.014(2) -0.015(2)
C22 0.055(3) 0.090(4) 0.059(3) 0.011(3) 0.011(2) 0.006(3)
B1 0.052(3) 0.058(3) 0.035(2) -0.004(2) 0.012(2) 0.001(2)

loop_
_atom_type_symbol
_atom_type_description
_atom_type_scat_dispersion_real
_atom_type_scat_dispersion_imag
_atom_type_scat_source
C C 0.0033 0.0016 'International Tables Vol C Tables 4.2.6.8 and 6.1.1.4'
H H 0.0000 0.0000 'International Tables Vol C Tables 4.2.6.8 and 6.1.1.4'
B B 0.0013 0.0007 'International Tables Vol C Tables 4.2.6.8 and 6.1.1.4'
N N 0.0061 0.0033 'International Tables Vol C Tables 4.2.6.8 and 6.1.1.4'
O O 0.0106 0.0060 'International Tables Vol C Tables 4.2.6.8 and 6.1.1.4'
P P 0.1023 0.0942 'International Tables Vol C Tables 4.2.6.8 and 6.1.1.4'
Cl Cl 0.1484 0.1585 'International Tables Vol C Tables 4.2.6.8 and 6.1.1.4'
W W -0.8490 6.8722 'International Tables Vol C Tables 4.2.6.8 and 6.1.1.4'

loop_
_geom_angle_atom_site_label_1
_geom_angle_atom_site_label_2
_geom_angle_atom_site_label_3
_geom_angle
_geom_angle_site_symmetry_1
_geom_angle_site_symmetry_3
_geom_angle_publ_flag
N8 W N4 87.61(13) . . ?
N8 W C4 98.44(14) . . ?
N4 W C4 160.27(14) . . ?
N8 W C3 98.54(15) . . ?
N4 W C3 159.14(14) . . ?
C4 W C3 38.47(14) . . ?
N8 W N2 100.41(12) . . ?
N4 W N2 76.86(12) . . ?
C4 W N2 119.94(13) . . ?
C3 W N2 82.41(13) . . ?
N8 W N6 172.78(13) . . ?
N4 W N6 85.41(12) . . ?
C4 W N6 87.58(13) . . ?
C3 W N6 88.65(13) . . ?
N2 W N6 79.80(11) . . ?
N8 W P1 91.44(10) . . ?
N4 W P1 81.28(9) . . ?
C4 W P1 79.81(10) . . ?
C3 W P1 118.23(11) . . ?
N2 W P1 154.56(8) . . ?
N6 W P1 85.67(8) . . ?
C20 P1 C21 102.6(2) . . ?
C20 P1 C19 104.3(3) . . ?
C21 P1 C19 98.6(2) . . ?
C20 P1 W 113.89(16) . . ?
C21 P1 W 120.74(16) . . ?
C19 P1 W 114.38(18) . . ?
C2 O1 C7 116.2(4) . . ?
C9 O2 C5 117.1(4) . . ?
C8 O3 C6 112.9(4) . . ?
C2 N1 C6 116.2(3) . . ?
C12 N2 N3 105.7(3) . . ?
C12 N2 W 133.2(3) . . ?
N3 N2 W 121.0(2) . . ?
C10 N3 N2 109.9(3) . . ?
C10 N3 B1 128.7(4) . . ?
N2 N3 B1 121.3(3) . . ?
C15 N4 N5 106.6(3) . . ?
C15 N4 W 129.7(3) . . ?
N5 N4 W 123.7(2) . . ?
C13 N5 N4 109.2(4) . . ?
C13 N5 B1 130.3(4) . . ?
N4 N5 B1 118.2(3) . . ?
C18 N6 N7 105.9(3) . . ?
C18 N6 W 134.3(3) . . ?
N7 N6 W 119.8(2) . . ?
C16 N7 N6 108.8(3) . . ?
C16 N7 B1 129.5(3) . . ?
N6 N7 B1 121.4(3) . . ?
O4 N8 W 174.1(3) . . ?
N1 C2 O1 120.3(4) . . ?
N1 C2 C3 128.7(4) . . ?
O1 C2 C3 110.9(4) . . ?
C4 C3 C2 115.8(4) . . ?
C4 C3 W 70.7(2) . . ?
C2 C3 W 121.6(3) . . ?
C3 C4 C5 115.6(3) . . ?
C3 C4 W 70.8(2) . . ?
C5 C4 W 127.9(3) . . ?
O2 C5 C4 108.0(3) . . ?
O2 C5 C6 108.5(3) . . ?
C4 C5 C6 111.2(3) . . ?
O3 C6 N1 109.6(3) . . ?
O3 C6 C5 107.0(3) . . ?
N1 C6 C5 114.6(3) . . ?
N3 C10 C11 108.4(4) . . ?
C10 C11 C12 105.3(4) . . ?
N2 C12 C11 110.6(4) . . ?
N5 C13 C14 109.0(4) . . ?
C13 C14 C15 104.9(4) . . ?
N4 C15 C14 110.4(4) . . ?
C17 C16 N7 108.7(4) . . ?
C16 C17 C18 106.0(4) . . ?
N6 C18 C17 110.6(4) . . ?
Cl2 C22 Cl1 110.4(3) . . ?
Cl2 C22 Cl3 109.7(3) . . ?
Cl1 C22 Cl3 111.7(3) . . ?
N7 B1 N3 108.2(3) . . ?
N7 B1 N5 109.8(4) . . ?
N3 B1 N5 106.4(3) . . ?

loop_
_geom_bond_atom_site_label_1
_geom_bond_atom_site_label_2
_geom_bond_distance
_geom_bond_site_symmetry_2
_geom_bond_publ_flag
W N8 1.769(3) . ?
W N4 2.205(3) . ?
W C4 2.210(4) . ?
W C3 2.212(4) . ?
W N2 2.233(3) . ?
W N6 2.260(3) . ?
W P1 2.5197(10) . ?
Cl1 C22 1.743(5) . ?
Cl2 C22 1.739(5) . ?
Cl3 C22 1.747(5) . ?
P1 C20 1.809(5) . ?
P1 C21 1.818(4) . ?
P1 C19 1.827(5) . ?
O1 C2 1.378(5) . ?
O1 C7 1.423(5) . ?
O2 C9 1.364(6) . ?
O2 C5 1.442(5) . ?
O3 C8 1.408(5) . ?
O3 C6 1.425(5) . ?
O4 N8 1.229(4) . ?
N1 C2 1.260(5) . ?
N1 C6 1.446(5) . ?
N2 C12 1.337(5) . ?
N2 N3 1.360(4) . ?
N3 C10 1.344(5) . ?
N3 B1 1.542(6) . ?
N4 C15 1.334(5) . ?
N4 N5 1.357(4) . ?
N5 C13 1.342(5) . ?
N5 B1 1.550(6) . ?
N6 C18 1.342(5) . ?
N6 N7 1.376(4) . ?
N7 C16 1.359(5) . ?
N7 B1 1.531(6) . ?
C2 C3 1.461(6) . ?
C3 C4 1.457(6) . ?
C4 C5 1.516(5) . ?
C5 C6 1.520(5) . ?
C10 C11 1.357(6) . ?
C11 C12 1.384(6) . ?
C13 C14 1.364(7) . ?
C14 C15 1.383(7) . ?
C16 C17 1.354(6) . ?
C17 C18 1.379(6) . ?
